data_9014616
loop_
_publ_author_name
'Foit, F. F.'

_publ_section_title
;
 Crystal chemistry of alkali-deficient schorl and tourmaline structural
 relationships
;
_journal_name_full 'American Mineralogist'
_journal_page_first 422
_journal_page_last 431
_journal_volume 74
_journal_year 1989
_chemical_compound_source 'Jack Creek deposit, near Basin, Montana, USA'
_chemical_formula_sum 'Al7.029 B3 F0.14 Fe1.761 H3.38 Mg0.33 Na0.55 O30.86 Si5.862 Ti0.018'
_chemical_name_mineral Schorl
_space_group_IT_number 160
_symmetry_space_group_name_Hall 'R 3 -2"'
_symmetry_space_group_name_H-M 'R 3 m :H'
_cell_angle_alpha 90
_cell_angle_beta 90
_cell_angle_gamma 120
_cell_formula_units_Z 3
_cell_length_a 15.963
_cell_length_b 15.963
_cell_length_c 7.148
_cell_volume 1577.409
_database_code_amcsd 0001229
_exptl_crystal_density_diffrn 3.178
_cod_original_cell_volume 1577.408
_cod_original_sg_symbol_H-M 'R 3 m'
_cod_original_formula_sum 'Na.55 Fe1.761 Al7.029 Mg.33 Ti.018 Si5.862 B3 O30.86 F.14 H3.38'
_cod_database_code 9014616

loop_
_space_group_symop_operation_xyz
x,y,z
2/3+x,1/3+y,1/3+z
1/3+x,2/3+y,2/3+z
x,x-y,z
2/3+x,1/3+x-y,1/3+z
1/3+x,2/3+x-y,2/3+z
-y,-x,z
2/3-y,1/3-x,1/3+z
1/3-y,2/3-x,2/3+z
-x+y,y,z
2/3-x+y,1/3+y,1/3+z
1/3-x+y,2/3+y,2/3+z
-y,x-y,z
2/3-y,1/3+x-y,1/3+z
1/3-y,2/3+x-y,2/3+z
-x+y,-x,z
2/3-x+y,1/3-x,1/3+z
1/3-x+y,2/3-x,2/3+z

loop_
_atom_site_aniso_label
_atom_site_aniso_U_11
_atom_site_aniso_U_22
_atom_site_aniso_U_33
_atom_site_aniso_U_12
_atom_site_aniso_U_13
_atom_site_aniso_U_23
NaX 0.02680 0.02680 0.02070 0.01340 0.00000 0.00000
FeY 0.00730 0.00440 0.01250 0.00365 -0.00390 -0.00195
AlY 0.02400 0.02370 0.00830 0.01200 0.00360 0.00180
MgY 0.02400 0.02370 0.00830 0.01200 0.00360 0.00180
TiY 0.02400 0.02370 0.00830 0.01200 0.00360 0.00180
AlZ 0.00490 0.00560 0.00470 0.00260 -0.00020 0.00070
SiT 0.00550 0.00560 0.00600 0.00260 -0.00020 -0.00060
AlT 0.00550 0.00560 0.00600 0.00260 -0.00020 -0.00060
B 0.00720 0.00930 0.00850 0.00465 0.00000 0.00000
O1 0.03390 0.03390 0.01070 0.01695 0.00000 0.00000
O-H1 0.03390 0.03390 0.01070 0.01695 0.00000 0.00000
F1 0.03390 0.03390 0.01070 0.01695 0.00000 0.00000
O2 0.02170 0.00860 0.01010 0.00430 0.00035 0.00070
O3 0.02220 0.11990 0.00740 0.01110 0.00070 0.00035
O4 0.00810 0.01590 0.01040 0.00795 -0.00030 -0.00060
O5 0.01530 0.00870 0.01050 0.00765 0.00100 0.00050
O6 0.01060 0.01050 0.00530 0.00490 -0.00020 -0.00060
O7 0.00790 0.00720 0.00810 0.00220 0.00030 -0.00110
O8 0.00680 0.01160 0.01070 0.00480 0.00080 0.00200

loop_
_atom_site_label
_atom_site_fract_x
_atom_site_fract_y
_atom_site_fract_z
_atom_site_occupancy
_atom_site_U_iso_or_equiv
_atom_site_type_symbol
_atom_site_attached_hydrogens
NaX 0.00000 0.00000 0.22150 0.55000 ? Na 0
FeY 0.12292 0.06146 0.62970 0.58700 ? Fe 0
AlY 0.12292 0.06146 0.62970 0.29700 ? Al 0
MgY 0.12292 0.06146 0.62970 0.11000 ? Mg 0
TiY 0.12292 0.06146 0.62970 0.00600 ? Ti 0
AlZ 0.29800 0.26134 0.60940 1.00000 ? Al 0
SiT 0.19180 0.18981 0.00000 0.97700 ? Si 0
AlT 0.19180 0.18981 0.00000 0.02300 ? Al 0
B 0.11010 0.22020 0.45350 1.00000 ? B 0
O1 0.00000 0.00000 0.77710 0.48000 ? O 0
O-H1 0.00000 0.00000 0.77710 0.38000 ? O 1
F1 0.00000 0.00000 0.77710 0.14000 ? F 0
O2 0.06166 0.12332 0.48710 1.00000 ? O 0
O3 0.26660 0.13330 0.50830 1.00000 ? O 0
O4 0.09380 0.18760 0.06940 1.00000 ? O 0
O5 0.18770 0.09385 0.09220 1.00000 ? O 0
O6 0.19710 0.18670 0.77540 1.00000 ? O 0
O7 0.28540 0.28601 0.07830 1.00000 ? O 0
O8 0.20990 0.27060 0.43970 1.00000 ? O 0
H3 0.26800 0.13400 0.39800 1.00000 0.04700 H 0

loop_
_cod_changelog_entry_id
_cod_changelog_entry_author
_cod_changelog_entry_date
_cod_changelog_entry_text
1
;cod-tools version 3.8.0
Id: cif_guess_AMCSD_atom_types 9574 2023-05-10 09:00:05Z saulius
;
2023-05-10T18:55:19+03:00
;Derived atom types and hydrogen counts
from atom names that follow the AMCSD naming convention
(Wat == water, O-H == hydroxyl).
;

loop_
_cod_related_entry_id
_cod_related_entry_database
_cod_related_entry_code
1 AMCSD 0001229
